data_7241186
loop_
_publ_author_name
'Ma, Su'
'Kurihara, Seiji'
'Tomimori, Yasuhiro'
'Kim, Sunnam'
'Kwon, Eunsang'
'Muramatsu, Atsushi'
'Kanie, Kiyoshi'

_publ_section_title
;
 Self-assembly of photoresponsive azo-containing phospholipids with a
 polar group as the tail
;
_journal_issue 54
_journal_name_full 'RSC Advances'
_journal_page_first 32984
_journal_page_last 32991
_journal_paper_doi 10.1039/D0RA06803A
_journal_volume 10
_journal_year 2020
_chemical_formula_moiety 'C20 H27 N4 O7 P, 3(H2 O)'
_chemical_formula_sum 'C20 H33 N4 O10 P'
_chemical_formula_weight 520.47
_space_group_crystal_system triclinic
_space_group_IT_number 2
_space_group_name_Hall '-P 1'
_space_group_name_H-M_alt 'P -1'
_atom_sites_solution_hydrogens mixed
_atom_sites_solution_primary dual
_audit_block_doi 10.5517/ccdc.csd.cc2587tj
_audit_creation_date 2020-05-14
_audit_creation_method
;
Olex2 1.2
(compiled 2018.05.29 svn.r3508 for OlexSys, GUI svn.r5506)
;
_audit_update_record
;
2020-05-14 deposited with the CCDC.	2020-08-31 downloaded from the CCDC.
;
_cell_angle_alpha 81.273(6)
_cell_angle_beta 88.301(6)
_cell_angle_gamma 83.153(6)
_cell_formula_units_Z 4
_cell_length_a 8.3108(3)
_cell_length_b 11.6756(3)
_cell_length_c 25.7039(8)
_cell_measurement_reflns_used 15200
_cell_measurement_temperature 90(2)
_cell_measurement_theta_max 3.48
_cell_measurement_theta_min 68.14
_cell_volume 2447.51(14)
_computing_molecular_graphics 'Olex2 (Dolomanov et al., 2009)'
_computing_publication_material 'Olex2 (Dolomanov et al., 2009)'
_computing_structure_refinement 'ShelXL (Sheldrick, 2015)'
_computing_structure_solution 'ShelXT (Sheldrick, 2015)'
_diffrn_ambient_temperature 90(2)
_diffrn_detector 'Image Plate'
_diffrn_detector_type 'Rigaku IP'
_diffrn_measured_fraction_theta_full 0.979
_diffrn_measured_fraction_theta_max 0.976
_diffrn_measurement_device_type 'Rigaku R-AXIS RAPID'
_diffrn_measurement_method '\w scans'
_diffrn_radiation_probe x-ray
_diffrn_radiation_type CuK\a
_diffrn_radiation_wavelength 1.54187
_diffrn_reflns_av_R_equivalents 0.1114
_diffrn_reflns_av_unetI/netI 0.1784
_diffrn_reflns_Laue_measured_fraction_full 0.979
_diffrn_reflns_Laue_measured_fraction_max 0.976
_diffrn_reflns_limit_h_max 9
_diffrn_reflns_limit_h_min -9
_diffrn_reflns_limit_k_max 14
_diffrn_reflns_limit_k_min -14
_diffrn_reflns_limit_l_max 30
_diffrn_reflns_limit_l_min -30
_diffrn_reflns_number 27092
_diffrn_reflns_point_group_measured_fraction_full 0.979
_diffrn_reflns_point_group_measured_fraction_max 0.976
_diffrn_reflns_theta_full 67.687
_diffrn_reflns_theta_max 68.203
_diffrn_reflns_theta_min 3.480
_diffrn_source 'Rotating Anode'
_diffrn_source_target 'Cu K\a'
_exptl_absorpt_coefficient_mu 1.541
_exptl_absorpt_correction_T_max 0.857
_exptl_absorpt_correction_T_min 0.301
_exptl_absorpt_correction_type multi-scan
_exptl_absorpt_process_details 'ABSCOR (Rigaku, 1995)'
_exptl_crystal_colour yellow
_exptl_crystal_colour_primary yellow
_exptl_crystal_density_diffrn 1.412
_exptl_crystal_description plate
_exptl_crystal_F_000 1104
_exptl_crystal_size_max 0.1
_exptl_crystal_size_mid 0.1
_exptl_crystal_size_min 0.1
_refine_diff_density_max 0.814
_refine_diff_density_min -0.405
_refine_diff_density_rms 0.112
_refine_ls_extinction_method none
_refine_ls_goodness_of_fit_ref 0.914
_refine_ls_hydrogen_treatment constr
_refine_ls_matrix_type full
_refine_ls_number_parameters 655
_refine_ls_number_reflns 8723
_refine_ls_number_restraints 0
_refine_ls_restrained_S_all 0.914
_refine_ls_R_factor_all 0.1871
_refine_ls_R_factor_gt 0.1060
_refine_ls_shift/su_max 0.000
_refine_ls_shift/su_mean 0.000
_refine_ls_structure_factor_coef Fsqd
_refine_ls_weighting_details 'w=1/[\s^2^(Fo^2^)+(0.1259P)^2^] where P=(Fo^2^+2Fc^2^)/3'
_refine_ls_weighting_scheme calc
_refine_ls_wR_factor_gt 0.2386
_refine_ls_wR_factor_ref 0.2852
_reflns_Friedel_coverage 0.000
_reflns_number_gt 3426
_reflns_number_total 8723
_reflns_threshold_expression 'I > 2\s(I)'
_cod_data_source_file d0ra06803a2.cif
_cod_data_source_block shelxl
_cod_depositor_comments 'Adding full bibliography for 7241186.cif.'
_cod_database_code 7241186
_shelx_shelxl_version_number 2018/3
_shelx_space_group_comment
;
The symmetry employed for this shelxl refinement is uniquely defined
by the following loop, which should always be used as a source of
symmetry information in preference to the above space-group names.
They are only intended as comments.
;
_shelx_estimated_absorpt_t_max 0.861
_shelx_estimated_absorpt_t_min 0.861
_olex2_refinement_description
;
1. Fixed Uiso
 At 1.2 times of:
  All C(H) groups, All C(H,H) groups
 At 1.5 times of:
  All C(H,H,H) groups, All O(H,H) groups
2.a Free rotating group:
 O006(H00C,H00D), O00A(H00E,H00F), O00F(H00G,H00H), O00G(H00I,H00J), O00H(H00K,
 H00L), O00M(H00M,H00N)
2.b Secondary CH2 refined with riding coordinates:
 C00Y(H00A,H00B), C013(H01A,H01B), C014(H0AA,H), C015(H1AA,HA), C017(H01C,
 H01D), C018(H01E,H01F), C019(H01G,H01H), C01A(H2AA,HB), C01C(H4AA,HE),
 C01D(H01I,H01J)
2.c Aromatic/amide H refined with riding coordinates:
 C01J(H7AA), C01K(H01T), C01L(H8AA), C01M(H01U), C01N(H01V), C01O(H01W),
 C01P(H9AA), C01Q(H0BA), C01R(H01X), C01S(H01Y), C01T(H01Z), C01U(H1BA),
 C01V(H01), C01W(H2BA), C01X(H3BA), C01Y(H4BA)
2.d Idealised Me refined as rotating group:
 C01B(H3AA,HC,HD), C01E(H5AA,HF,HG), C01F(H6AA,HH,HI), C01G(H01K,H01L,H01M),
 C01H(H01N,H01O,H01P), C01I(H01Q,H01R,H01S)
;
_olex2_submission_special_instructions 'No special instructions were received'

loop_
_space_group_symop_operation_xyz
'x, y, z'
'-x, -y, -z'

loop_
_atom_site_label
_atom_site_type_symbol
_atom_site_fract_x
_atom_site_fract_y
_atom_site_fract_z
_atom_site_U_iso_or_equiv
_atom_site_adp_type
_atom_site_occupancy
_atom_site_site_symmetry_order
_atom_site_calc_flag
_atom_site_refinement_flags_posn
_atom_site_refinement_flags_adp
_atom_site_refinement_flags_occupancy
_atom_site_disorder_assembly
_atom_site_disorder_group
P001 P 1.2666(2) 0.23457(13) 0.17968(7) 0.0398(5) Uani 1 1 d . . . . .
P002 P 0.7386(2) 0.74391(13) 0.17078(7) 0.0400(5) Uani 1 1 d . . . . .
O003 O 0.7360(5) 0.7691(3) 0.23032(16) 0.0410(11) Uani 1 1 d . . . . .
O004 O 1.2668(5) 0.2922(3) 0.23257(15) 0.0401(10) Uani 1 1 d . . . . .
O005 O 0.8848(5) 0.6609(3) 0.16532(15) 0.0418(11) Uani 1 1 d . . . . .
O006 O 1.6851(5) 0.0955(3) 0.11255(17) 0.0459(11) Uani 1 1 d . . . . .
H00C H 1.615298 0.124418 0.134394 0.069 Uiso 1 1 d G . . . .
H00D H 1.678163 0.020888 0.118343 0.069 Uiso 1 1 d G . . . .
O007 O 0.7122(5) 0.8538(3) 0.13402(16) 0.0440(11) Uani 1 1 d . . . . .
O008 O 1.1673(5) 0.3114(3) 0.13851(15) 0.0438(11) Uani 1 1 d . . . . .
O009 O 0.5064(5) 0.9723(3) 0.33674(16) 0.0479(12) Uani 1 1 d . . . . .
O00A O 1.1115(5) 0.5468(4) 0.10941(16) 0.0472(12) Uani 1 1 d . . . . .
H00E H 1.167551 0.592471 0.123353 0.071 Uiso 1 1 d G . . . .
H00F H 1.133328 0.552151 0.075881 0.071 Uiso 1 1 d G . . . .
O00B O 0.9981(5) 0.4795(3) 0.33772(17) 0.0503(12) Uani 1 1 d . . . . .
O00C O 0.5761(5) 0.6821(3) 0.16609(16) 0.0429(11) Uani 1 1 d . . . . .
O00D O 1.1792(5) 0.1196(3) 0.19859(16) 0.0455(12) Uani 1 1 d . . . . .
O00E O 1.4419(5) 0.1993(3) 0.16876(16) 0.0446(11) Uani 1 1 d . . . . .
O00F O 1.1555(6) 0.6395(4) 0.00547(16) 0.0498(12) Uani 1 1 d . . . . .
H00G H 1.122259 0.631068 0.038089 0.075 Uiso 1 1 d G . . . .
H00H H 1.206322 0.701228 0.001867 0.075 Uiso 1 1 d G . . . .
O00G O 1.6670(6) 0.1711(4) 0.00615(17) 0.0524(12) Uani 1 1 d . . . . .
H00I H 1.665073 0.149134 0.040041 0.079 Uiso 1 1 d G . . . .
H00J H 1.593322 0.135146 -0.005787 0.079 Uiso 1 1 d G . . . .
O00H O 1.3588(6) 0.1420(4) -0.0263(2) 0.0587(13) Uani 1 1 d . . . . .
H00K H 1.455475 0.140247 -0.013875 0.088 Uiso 1 1 d G . . . .
H00L H 1.306819 0.206561 -0.018615 0.088 Uiso 1 1 d G . . . .
O00I O -0.2200(5) 1.2489(4) 0.73991(18) 0.0557(13) Uani 1 1 d . . . . .
O00J O 0.2681(5) 0.7273(4) 0.74417(18) 0.0578(13) Uani 1 1 d . . . . .
O00K O 0.1313(6) 0.8582(4) 0.68949(18) 0.0584(13) Uani 1 1 d . . . . .
O00L O -0.3731(5) 1.3628(4) 0.68286(17) 0.0551(13) Uani 1 1 d . . . . .
O00M O 0.8462(6) 0.7224(4) -0.03281(18) 0.0609(13) Uani 1 1 d . . . . .
H00M H 0.938178 0.691799 -0.018565 0.091 Uiso 1 1 d G . . . .
H00N H 0.855078 0.708486 -0.065126 0.091 Uiso 1 1 d G . . . .
N00N N -0.2589(7) 1.2875(4) 0.6942(2) 0.0418(13) Uani 1 1 d . . . . .
N00O N 1.1527(6) -0.0596(4) 0.11538(19) 0.0375(13) Uani 1 1 d . . . . .
N00P N 0.2403(7) 0.7763(5) 0.6991(2) 0.0459(14) Uani 1 1 d . . . . .
N00Q N 0.6056(6) 0.4636(4) 0.1042(2) 0.0392(13) Uani 1 1 d . . . . .
N00R N 0.0916(6) 1.1498(4) 0.4866(2) 0.0457(14) Uani 1 1 d . . . . .
N00S N 0.6256(7) 0.6153(4) 0.5358(2) 0.0472(14) Uani 1 1 d . . . . .
N00T N 0.5862(6) 0.6520(5) 0.4893(2) 0.0479(14) Uani 1 1 d . . . . .
N00U N 0.1269(6) 1.1109(4) 0.5336(2) 0.0463(14) Uani 1 1 d . . . . .
C00V C 0.3382(8) 0.7382(5) 0.6552(3) 0.0413(16) Uani 1 1 d . . . . .
C00W C 0.1983(8) 1.0999(5) 0.4496(3) 0.0410(16) Uani 1 1 d . . . . .
C00X C 0.6916(8) 0.6042(5) 0.4517(3) 0.0415(16) Uani 1 1 d . . . . .
C00Y C 0.5976(7) 0.8368(5) 0.2506(2) 0.0392(15) Uani 1 1 d . . . . .
H00A H 0.570879 0.799586 0.286525 0.047 Uiso 1 1 calc R . . . .
H00B H 0.502910 0.837633 0.228035 0.047 Uiso 1 1 calc R . . . .
C00Z C 0.8892(9) 0.5226(5) 0.3729(3) 0.0431(17) Uani 1 1 d . . . . .
C010 C 0.3974(8) 1.0177(5) 0.3716(3) 0.0403(16) Uani 1 1 d . . . . .
C011 C -0.1608(8) 1.2440(5) 0.6511(3) 0.0418(16) Uani 1 1 d . . . . .
C012 C 0.5192(8) 0.6616(5) 0.5744(3) 0.0400(16) Uani 1 1 d . . . . .
C013 C 1.0380(7) 0.0924(5) 0.1738(2) 0.0403(16) Uani 1 1 d . . . . .
H01A H 1.020442 0.143806 0.139573 0.048 Uiso 1 1 calc R . . . .
H01B H 0.941245 0.106288 0.196335 0.048 Uiso 1 1 calc R . . . .
C014 C 0.5742(8) 0.5623(5) 0.1882(2) 0.0438(17) Uani 1 1 d . . . . .
H0AA H 0.510384 0.557103 0.221484 0.053 Uiso 1 1 calc R . . . .
H H 0.686320 0.526409 0.196506 0.053 Uiso 1 1 calc R . . . .
C015 C 0.6302(7) 0.9603(5) 0.2523(2) 0.0406(16) Uani 1 1 d . . . . .
H1AA H 0.639916 1.001822 0.216015 0.049 Uiso 1 1 calc R . . . .
HA H 0.733705 0.959893 0.270462 0.049 Uiso 1 1 calc R . . . .
C016 C 0.0211(8) 1.1602(5) 0.5716(3) 0.0423(16) Uani 1 1 d . . . . .
C017 C 1.1142(7) 0.3433(5) 0.2528(2) 0.0413(16) Uani 1 1 d . . . . .
H01C H 1.093955 0.303869 0.288829 0.050 Uiso 1 1 calc R . . . .
H01D H 1.024253 0.332892 0.230158 0.050 Uiso 1 1 calc R . . . .
C018 C 0.9775(8) 0.5252(5) 0.2821(2) 0.0422(16) Uani 1 1 d . . . . .
H01E H 0.972991 0.611296 0.276341 0.051 Uiso 1 1 calc R . . . .
H01F H 0.875821 0.503718 0.269144 0.051 Uiso 1 1 calc R . . . .
C019 C 1.0611(7) -0.0342(5) 0.1650(2) 0.0382(15) Uani 1 1 d . . . . .
H01G H 1.119257 -0.081078 0.195603 0.046 Uiso 1 1 calc R . . . .
H01H H 0.952846 -0.061290 0.164328 0.046 Uiso 1 1 calc R . . . .
C01A C 0.5007(7) 0.4959(5) 0.1503(2) 0.0413(16) Uani 1 1 d . . . . .
H2AA H 0.468191 0.423062 0.170590 0.050 Uiso 1 1 calc R . . . .
HB H 0.400625 0.543374 0.136012 0.050 Uiso 1 1 calc R . . . .
C01B C 0.5025(7) 0.4073(5) 0.0709(2) 0.0444(17) Uani 1 1 d . . . . .
H3AA H 0.463768 0.338626 0.091989 0.067 Uiso 1 1 calc GR . . . .
HC H 0.566667 0.383533 0.040917 0.067 Uiso 1 1 calc GR . . . .
HD H 0.409499 0.463078 0.057967 0.067 Uiso 1 1 calc GR . . . .
C01C C 0.4928(8) 1.0230(5) 0.2813(2) 0.0427(16) Uani 1 1 d . . . . .
H4AA H 0.502535 1.107664 0.276927 0.051 Uiso 1 1 calc R . . . .
HE H 0.386750 1.011964 0.267484 0.051 Uiso 1 1 calc R . . . .
C01D C 1.1217(7) 0.4719(5) 0.2534(3) 0.0418(16) Uani 1 1 d . . . . .
H01I H 1.222465 0.482231 0.270875 0.050 Uiso 1 1 calc R . . . .
H01J H 1.124840 0.512782 0.216793 0.050 Uiso 1 1 calc R . . . .
C01E C 0.7460(7) 0.3765(5) 0.1235(2) 0.0459(17) Uani 1 1 d . . . . .
H5AA H 0.820019 0.413887 0.142707 0.069 Uiso 1 1 calc GR . . . .
HF H 0.803579 0.347448 0.093393 0.069 Uiso 1 1 calc GR . . . .
HG H 0.706481 0.311293 0.146913 0.069 Uiso 1 1 calc GR . . . .
C01F C 0.6637(7) 0.5656(5) 0.0702(2) 0.0452(17) Uani 1 1 d . . . . .
H6AA H 0.572304 0.626002 0.061452 0.068 Uiso 1 1 calc GR . . . .
HH H 0.711772 0.541145 0.037821 0.068 Uiso 1 1 calc GR . . . .
HI H 0.745422 0.596756 0.089088 0.068 Uiso 1 1 calc GR . . . .
C01G C 1.1952(8) -0.1901(5) 0.1215(3) 0.0503(18) Uani 1 1 d . . . . .
H01K H 1.280728 -0.214276 0.147627 0.075 Uiso 1 1 calc GR . . . .
H01L H 1.233524 -0.212476 0.087575 0.075 Uiso 1 1 calc GR . . . .
H01M H 1.098956 -0.228491 0.133104 0.075 Uiso 1 1 calc GR . . . .
C01H C 1.0508(7) -0.0201(5) 0.0681(2) 0.0470(17) Uani 1 1 d . . . . .
H01N H 0.953888 -0.061067 0.071397 0.070 Uiso 1 1 calc GR . . . .
H01O H 1.112776 -0.037204 0.036656 0.070 Uiso 1 1 calc GR . . . .
H01P H 1.018408 0.064140 0.065190 0.070 Uiso 1 1 calc GR . . . .
C01I C 1.3099(7) -0.0057(5) 0.1071(2) 0.0430(16) Uani 1 1 d . . . . .
H01Q H 1.286265 0.079080 0.097648 0.065 Uiso 1 1 calc GR . . . .
H01R H 1.372870 -0.037768 0.078762 0.065 Uiso 1 1 calc GR . . . .
H01S H 1.372391 -0.023377 0.139701 0.065 Uiso 1 1 calc GR . . . .
C01J C 0.2745(10) 1.1016(7) 0.3584(3) 0.086(3) Uani 1 1 d . . . . .
H7AA H 0.256142 1.134018 0.322614 0.103 Uiso 1 1 calc R . . . .
C01K C 0.7636(10) 0.6052(8) 0.3604(3) 0.089(3) Uani 1 1 d . . . . .
H01T H 0.741570 0.636437 0.324713 0.107 Uiso 1 1 calc R . . . .
C01L C 0.1751(10) 1.1401(8) 0.3978(3) 0.089(3) Uani 1 1 d . . . . .
H8AA H 0.086062 1.197651 0.388102 0.107 Uiso 1 1 calc R . . . .
C01M C 0.4628(11) 0.6584(8) 0.6662(3) 0.096(3) Uani 1 1 d . . . . .
H01U H 0.486466 0.625534 0.701687 0.116 Uiso 1 1 calc R . . . .
C01N C 0.3878(11) 0.7413(9) 0.5647(3) 0.101(3) Uani 1 1 d . . . . .
H01V H 0.357580 0.770918 0.529461 0.121 Uiso 1 1 calc R . . . .
C01O C 0.6676(11) 0.6437(9) 0.4002(3) 0.103(4) Uani 1 1 d . . . . .
H01W H 0.578906 0.701775 0.390791 0.124 Uiso 1 1 calc R . . . .
C01P C -0.1049(11) 1.2424(9) 0.5609(3) 0.104(4) Uani 1 1 d . . . . .
H9AA H -0.130667 1.272808 0.525303 0.125 Uiso 1 1 calc R . . . .
C01Q C 0.3223(12) 1.0163(8) 0.4615(3) 0.105(4) Uani 1 1 d . . . . .
H0BA H 0.341591 0.984922 0.497392 0.126 Uiso 1 1 calc R . . . .
C01R C 0.2976(11) 0.7798(9) 0.6058(3) 0.107(4) Uani 1 1 d . . . . .
H01X H 0.205868 0.836447 0.598736 0.128 Uiso 1 1 calc R . . . .
C01S C 0.9152(12) 0.4795(8) 0.4244(3) 0.122(4) Uani 1 1 d . . . . .
H01Y H 1.002731 0.420568 0.433770 0.146 Uiso 1 1 calc R . . . .
C01T C 0.5597(12) 0.6227(8) 0.6250(3) 0.107(4) Uani 1 1 d . . . . .
H01Z H 0.655422 0.570256 0.632604 0.128 Uiso 1 1 calc R . . . .
C01U C -0.1979(12) 1.2836(9) 0.6010(4) 0.112(4) Uani 1 1 d . . . . .
H1BA H -0.288729 1.340538 0.592912 0.134 Uiso 1 1 calc R . . . .
C01V C 0.8164(12) 0.5202(7) 0.4633(3) 0.105(4) Uani 1 1 d . . . . .
H01 H 0.836772 0.488249 0.499008 0.126 Uiso 1 1 calc R . . . .
C01W C 0.4215(13) 0.9750(9) 0.4236(3) 0.123(4) Uani 1 1 d . . . . .
H2BA H 0.508404 0.915765 0.433548 0.148 Uiso 1 1 calc R . . . .
C01X C 0.0576(13) 1.1201(9) 0.6227(3) 0.135(5) Uani 1 1 d . . . . .
H3BA H 0.148381 1.063322 0.631172 0.162 Uiso 1 1 calc R . . . .
C01Y C -0.0377(13) 1.1617(8) 0.6630(3) 0.125(4) Uani 1 1 d . . . . .
H4BA H -0.014403 1.131318 0.698695 0.150 Uiso 1 1 calc R . . . .

loop_
_atom_site_aniso_label
_atom_site_aniso_U_11
_atom_site_aniso_U_22
_atom_site_aniso_U_33
_atom_site_aniso_U_23
_atom_site_aniso_U_13
_atom_site_aniso_U_12
P001 0.0513(12) 0.0240(9) 0.0433(10) -0.0024(7) -0.0046(9) -0.0029(8)
P002 0.0482(11) 0.0248(9) 0.0461(11) -0.0052(8) -0.0030(9) 0.0000(8)
O003 0.047(3) 0.030(2) 0.045(3) -0.009(2) 0.001(2) 0.0065(19)
O004 0.042(3) 0.036(2) 0.042(3) -0.012(2) 0.000(2) 0.003(2)
O005 0.048(3) 0.029(2) 0.045(3) -0.0036(19) -0.005(2) 0.005(2)
O006 0.057(3) 0.024(2) 0.055(3) -0.007(2) 0.004(2) 0.001(2)
O007 0.054(3) 0.020(2) 0.058(3) -0.0038(19) -0.010(2) -0.0015(19)
O008 0.056(3) 0.030(2) 0.044(3) -0.0025(19) -0.008(2) 0.002(2)
O009 0.053(3) 0.046(3) 0.040(3) -0.005(2) 0.002(2) 0.010(2)
O00A 0.063(3) 0.041(3) 0.037(3) -0.005(2) -0.007(2) -0.007(2)
O00B 0.064(3) 0.041(3) 0.040(3) 0.000(2) 0.003(2) 0.011(2)
O00C 0.051(3) 0.027(2) 0.052(3) -0.006(2) -0.002(2) -0.008(2)
O00D 0.059(3) 0.026(2) 0.051(3) -0.001(2) -0.012(2) -0.005(2)
O00E 0.040(3) 0.034(2) 0.056(3) -0.001(2) 0.003(2) -0.001(2)
O00F 0.064(3) 0.043(3) 0.042(3) -0.004(2) 0.004(2) -0.010(2)
O00G 0.066(3) 0.042(3) 0.050(3) -0.007(2) 0.002(3) -0.013(2)
O00H 0.064(3) 0.041(3) 0.069(4) -0.012(3) -0.014(3) 0.008(2)
O00I 0.066(3) 0.053(3) 0.044(3) -0.001(2) -0.001(2) 0.004(2)
O00J 0.057(3) 0.070(3) 0.044(3) -0.002(3) 0.003(2) -0.003(3)
O00K 0.061(3) 0.054(3) 0.055(3) -0.012(2) -0.001(3) 0.017(3)
O00L 0.059(3) 0.050(3) 0.051(3) -0.009(2) -0.008(2) 0.020(2)
O00M 0.076(4) 0.061(3) 0.043(3) -0.008(3) -0.010(3) 0.006(3)
N00N 0.049(4) 0.035(3) 0.040(3) 0.003(3) 0.002(3) -0.009(3)
N00O 0.041(3) 0.033(3) 0.036(3) -0.001(2) 0.003(2) -0.004(2)
N00P 0.052(4) 0.040(3) 0.045(4) -0.003(3) -0.006(3) -0.005(3)
N00Q 0.044(3) 0.030(3) 0.044(3) -0.006(2) 0.002(3) -0.007(2)
N00R 0.047(4) 0.040(3) 0.050(4) -0.010(3) -0.006(3) 0.001(3)
N00S 0.061(4) 0.034(3) 0.044(3) -0.001(3) 0.004(3) -0.003(3)
N00T 0.050(4) 0.053(4) 0.043(4) -0.013(3) 0.001(3) -0.007(3)
N00U 0.054(4) 0.038(3) 0.045(4) -0.002(3) 0.003(3) -0.004(3)
C00V 0.046(4) 0.033(4) 0.047(4) -0.013(3) 0.001(3) -0.004(3)
C00W 0.049(4) 0.031(4) 0.044(4) -0.009(3) -0.003(3) -0.003(3)
C00X 0.042(4) 0.038(4) 0.047(4) -0.011(3) -0.002(3) -0.010(3)
C00Y 0.043(4) 0.031(3) 0.042(4) -0.008(3) 0.003(3) 0.004(3)
C00Z 0.059(5) 0.025(3) 0.043(4) -0.003(3) 0.002(4) -0.001(3)
C010 0.050(4) 0.027(3) 0.043(4) -0.006(3) 0.005(3) -0.001(3)
C011 0.051(4) 0.031(4) 0.044(4) -0.008(3) 0.000(3) -0.001(3)
C012 0.054(4) 0.024(3) 0.042(4) -0.006(3) 0.005(3) -0.005(3)
C013 0.042(4) 0.040(4) 0.038(4) -0.005(3) 0.002(3) -0.004(3)
C014 0.052(4) 0.027(3) 0.053(4) -0.006(3) 0.007(3) -0.012(3)
C015 0.050(4) 0.027(3) 0.046(4) -0.006(3) 0.003(3) -0.007(3)
C016 0.056(5) 0.027(3) 0.043(4) -0.004(3) 0.003(3) -0.004(3)
C017 0.049(4) 0.031(4) 0.044(4) -0.014(3) 0.005(3) 0.003(3)
C018 0.052(4) 0.036(4) 0.040(4) -0.009(3) -0.006(3) -0.003(3)
C019 0.047(4) 0.029(3) 0.038(4) -0.002(3) 0.004(3) -0.006(3)
C01A 0.048(4) 0.030(3) 0.049(4) -0.011(3) 0.000(3) -0.008(3)
C01B 0.049(4) 0.040(4) 0.047(4) -0.017(3) -0.011(3) 0.000(3)
C01C 0.050(4) 0.034(4) 0.040(4) 0.002(3) -0.009(3) 0.001(3)
C01D 0.043(4) 0.028(3) 0.055(4) -0.011(3) -0.004(3) -0.002(3)
C01E 0.051(4) 0.031(4) 0.053(4) -0.004(3) -0.009(3) 0.003(3)
C01F 0.054(4) 0.026(3) 0.054(4) -0.002(3) 0.003(3) -0.005(3)
C01G 0.068(5) 0.029(4) 0.051(4) -0.003(3) -0.006(4) 0.005(3)
C01H 0.042(4) 0.052(4) 0.048(4) -0.014(3) -0.007(3) 0.003(3)
C01I 0.041(4) 0.040(4) 0.048(4) -0.008(3) -0.001(3) -0.006(3)
C01J 0.096(7) 0.115(7) 0.029(4) -0.006(5) -0.011(4) 0.059(6)
C01K 0.089(7) 0.120(7) 0.046(5) -0.023(5) -0.024(5) 0.060(6)
C01L 0.083(6) 0.121(8) 0.046(5) -0.009(5) -0.009(5) 0.057(6)
C01M 0.110(8) 0.109(7) 0.038(5) 0.022(5) 0.013(5) 0.069(6)
C01N 0.089(7) 0.161(9) 0.038(5) -0.025(6) -0.020(5) 0.067(6)
C01O 0.088(7) 0.162(9) 0.046(5) -0.042(6) -0.022(5) 0.077(6)
C01P 0.104(7) 0.148(9) 0.042(5) -0.021(6) -0.028(5) 0.081(7)
C01Q 0.125(8) 0.115(7) 0.041(5) 0.016(5) 0.020(5) 0.083(6)
C01R 0.099(7) 0.157(9) 0.047(5) -0.030(6) -0.022(5) 0.080(7)
C01S 0.146(9) 0.124(8) 0.048(5) 0.031(5) 0.023(6) 0.111(7)
C01T 0.116(8) 0.117(8) 0.055(6) 0.023(5) 0.014(5) 0.073(6)
C01U 0.097(7) 0.158(9) 0.062(6) -0.027(6) -0.024(6) 0.078(7)
C01V 0.141(9) 0.096(7) 0.043(5) 0.024(5) 0.029(5) 0.075(6)
C01W 0.148(9) 0.133(9) 0.048(5) 0.020(6) 0.010(6) 0.103(7)
C01X 0.152(10) 0.173(10) 0.037(5) 0.005(6) 0.018(6) 0.131(8)
C01Y 0.156(10) 0.140(9) 0.038(5) 0.018(6) 0.003(6) 0.105(8)

loop_
_atom_type_symbol
_atom_type_description
_atom_type_scat_dispersion_real
_atom_type_scat_dispersion_imag
_atom_type_scat_source
C C 0.0181 0.0091 'International Tables Vol C Tables 4.2.6.8 and 6.1.1.4'
H H 0.0000 0.0000 'International Tables Vol C Tables 4.2.6.8 and 6.1.1.4'
N N 0.0311 0.0180 'International Tables Vol C Tables 4.2.6.8 and 6.1.1.4'
O O 0.0492 0.0322 'International Tables Vol C Tables 4.2.6.8 and 6.1.1.4'
P P 0.2955 0.4335 'International Tables Vol C Tables 4.2.6.8 and 6.1.1.4'

loop_
_geom_angle_atom_site_label_1
_geom_angle_atom_site_label_2
_geom_angle_atom_site_label_3
_geom_angle
_geom_angle_site_symmetry_1
_geom_angle_site_symmetry_3
_geom_angle_publ_flag
O008 P001 O004 111.2(2) . . ?
O008 P001 O00D 109.0(2) . . ?
O008 P001 O00E 119.4(2) . . ?
O00D P001 O004 102.5(2) . . ?
O00E P001 O004 104.3(2) . . ?
O00E P001 O00D 109.1(2) . . ?
O003 P002 O00C 104.4(2) . . ?
O005 P002 O003 106.1(2) . . ?
O005 P002 O00C 110.5(2) . . ?
O007 P002 O003 110.6(2) . . ?
O007 P002 O005 120.0(2) . . ?
O007 P002 O00C 104.2(2) . . ?
C00Y O003 P002 120.3(3) . . ?
C017 O004 P001 118.9(3) . . ?
C010 O009 C01C 117.6(5) . . ?
C00Z O00B C018 118.2(5) . . ?
C014 O00C P002 119.1(4) . . ?
C013 O00D P001 123.7(3) . . ?
O00I N00N C011 118.6(6) . . ?
O00L N00N O00I 123.0(6) . . ?
O00L N00N C011 118.4(5) . . ?
C01G N00O C019 106.5(4) . . ?
C01G N00O C01I 107.2(5) . . ?
C01H N00O C019 111.1(4) . . ?
C01H N00O C01G 109.4(5) . . ?
C01H N00O C01I 108.8(5) . . ?
C01I N00O C019 113.7(4) . . ?
O00J N00P O00K 121.7(6) . . ?
O00J N00P C00V 119.8(6) . . ?
O00K N00P C00V 118.4(5) . . ?
C01B N00Q C01A 106.9(4) . . ?
C01E N00Q C01A 110.1(5) . . ?
C01E N00Q C01B 108.3(4) . . ?
C01F N00Q C01A 113.6(4) . . ?
C01F N00Q C01B 107.4(5) . . ?
C01F N00Q C01E 110.3(5) . . ?
N00U N00R C00W 113.4(5) . . ?
N00T N00S C012 114.7(6) . . ?
N00S N00T C00X 113.8(6) . . ?
N00R N00U C016 114.4(6) . . ?
C01M C00V N00P 118.0(7) . . ?
C01M C00V C01R 121.3(8) . . ?
C01R C00V N00P 120.7(7) . . ?
C01L C00W N00R 118.0(6) . . ?
C01Q C00W N00R 125.6(7) . . ?
C01Q C00W C01L 116.4(7) . . ?
C01O C00X N00T 118.9(7) . . ?
C01O C00X C01V 116.2(8) . . ?
C01V C00X N00T 124.9(7) . . ?
O003 C00Y C015 111.6(5) . . ?
C01K C00Z O00B 125.3(7) . . ?
C01K C00Z C01S 118.5(7) . . ?
C01S C00Z O00B 116.2(6) . . ?
C01J C010 O009 125.1(6) . . ?
C01J C010 C01W 118.7(7) . . ?
C01W C010 O009 116.2(6) . . ?
C01U C011 N00N 120.7(7) . . ?
C01Y C011 N00N 118.9(7) . . ?
C01Y C011 C01U 120.3(8) . . ?
C01N C012 N00S 126.3(7) . . ?
C01T C012 N00S 115.5(7) . . ?
C01T C012 C01N 118.3(7) . . ?
O00D C013 C019 109.9(5) . . ?
O00C C014 C01A 110.8(5) . . ?
C00Y C015 C01C 109.9(5) . . ?
C01P C016 N00U 126.0(7) . . ?
C01P C016 C01X 118.5(8) . . ?
C01X C016 N00U 115.4(6) . . ?
O004 C017 C01D 109.2(5) . . ?
O00B C018 C01D 106.8(5) . . ?
N00O C019 C013 116.1(5) . . ?
N00Q C01A C014 117.3(5) . . ?
O009 C01C C015 106.6(5) . . ?
C018 C01D C017 111.4(5) . . ?
C010 C01J C01L 118.9(7) . . ?
C00Z C01K C01O 119.0(7) . . ?
C00W C01L C01J 123.2(7) . . ?
C00V C01M C01T 118.9(7) . . ?
C012 C01N C01R 120.2(7) . . ?
C00X C01O C01K 123.9(8) . . ?
C016 C01P C01U 120.7(8) . . ?
C00W C01Q C01W 121.9(8) . . ?
C00V C01R C01N 120.3(8) . . ?
C00Z C01S C01V 121.0(7) . . ?
C012 C01T C01M 120.9(8) . . ?
C011 C01U C01P 120.3(8) . . ?
C00X C01V C01S 121.4(7) . . ?
C01Q C01W C010 120.8(8) . . ?
C016 C01X C01Y 120.3(7) . . ?
C011 C01Y C01X 119.8(8) . . ?

loop_
_geom_bond_atom_site_label_1
_geom_bond_atom_site_label_2
_geom_bond_distance
_geom_bond_site_symmetry_2
_geom_bond_publ_flag
P001 O004 1.606(4) . ?
P001 O008 1.481(4) . ?
P001 O00D 1.606(4) . ?
P001 O00E 1.496(4) . ?
P002 O003 1.601(4) . ?
P002 O005 1.479(4) . ?
P002 O007 1.471(4) . ?
P002 O00C 1.621(4) . ?
O003 C00Y 1.446(6) . ?
O004 C017 1.452(6) . ?
O009 C010 1.373(7) . ?
O009 C01C 1.459(6) . ?
O00B C00Z 1.367(7) . ?
O00B C018 1.457(7) . ?
O00C C014 1.430(6) . ?
O00D C013 1.443(6) . ?
O00I N00N 1.231(6) . ?
O00J N00P 1.226(6) . ?
O00K N00P 1.238(6) . ?
O00L N00N 1.224(6) . ?
N00N C011 1.472(8) . ?
N00O C019 1.516(7) . ?
N00O C01G 1.509(7) . ?
N00O C01H 1.484(7) . ?
N00O C01I 1.512(7) . ?
N00P C00V 1.465(8) . ?
N00Q C01A 1.517(7) . ?
N00Q C01B 1.499(7) . ?
N00Q C01E 1.496(7) . ?
N00Q C01F 1.486(7) . ?
N00R N00U 1.255(6) . ?
N00R C00W 1.422(8) . ?
N00S N00T 1.246(6) . ?
N00S C012 1.435(8) . ?
N00T C00X 1.418(8) . ?
N00U C016 1.434(8) . ?
C00V C01M 1.315(8) . ?
C00V C01R 1.327(9) . ?
C00W C01L 1.354(9) . ?
C00W C01Q 1.340(9) . ?
C00X C01O 1.346(9) . ?
C00X C01V 1.346(9) . ?
C00Y C015 1.505(7) . ?
C00Z C01K 1.345(9) . ?
C00Z C01S 1.356(9) . ?
C010 C01J 1.341(8) . ?
C010 C01W 1.366(9) . ?
C011 C01U 1.333(10) . ?
C011 C01Y 1.325(9) . ?
C012 C01N 1.350(9) . ?
C012 C01T 1.348(9) . ?
C013 C019 1.518(7) . ?
C014 C01A 1.518(7) . ?
C015 C01C 1.521(8) . ?
C016 C01P 1.338(9) . ?
C016 C01X 1.358(9) . ?
C017 C01D 1.512(7) . ?
C018 C01D 1.508(8) . ?
C01J C01L 1.383(9) . ?
C01K C01O 1.375(10) . ?
C01M C01T 1.397(10) . ?
C01N C01R 1.377(10) . ?
C01P C01U 1.382(10) . ?
C01Q C01W 1.365(10) . ?
C01S C01V 1.379(10) . ?
C01X C01Y 1.394(11) . ?
